data_2007512
loop_
_publ_author_name
'Roszak, Aleksander W.'
'Weaver, Donald F.'

_publ_section_title
;
 5,5-Diphenyl-2-thiohydantoin
;
_journal_issue 8
_journal_name_full 'Acta Crystallographica Section C'
_journal_page_first 1168
_journal_page_last 1170
_journal_paper_doi 10.1107/S0108270197019963
_journal_volume 54
_journal_year 1998
_chemical_formula_moiety 'C15 H12 N2 O S'
_chemical_formula_sum 'C15 H12 N2 O S'
_chemical_formula_weight 268.33
_chemical_name_common 5,5-diphenyl-2-thiohydantoin
_chemical_name_systematic
;
5,5-diphenyl-2-thioimidazolidine-4-one
;
_space_group_IT_number 14
_symmetry_cell_setting monoclinic
_symmetry_space_group_name_Hall '-P 2yn'
_symmetry_space_group_name_H-M 'P 1 21/n 1'
_cell_angle_alpha 90.00
_cell_angle_beta 118.48(2)
_cell_angle_gamma 90.00
_cell_formula_units_Z 4
_cell_length_a 8.890(2)
_cell_length_b 19.392(2)
_cell_length_c 8.704(2)
_cell_measurement_reflns_used 25
_cell_measurement_temperature 293(2)
_cell_measurement_theta_max 19.3
_cell_measurement_theta_min 17.3
_cell_volume 1318.9(5)
_computing_cell_refinement 'CAD-4 Software'
_computing_data_collection 'CAD-4 Software (Enraf-Nonius, 1989)'
_computing_data_reduction 'Xtal3.0 (Hall & Stewart, 1990)'
_computing_molecular_graphics 'ORTEPII (Johnson, 1976) and PLUTON (Spek, 1992)'
_computing_publication_material SHELXL93
_computing_structure_refinement 'SHELXL93 (Sheldrick, 1993)'
_computing_structure_solution 'SHELXS86 (Sheldrick, 1985)'
_diffrn_ambient_temperature 293(2)
_diffrn_measurement_device 'Enraf-Nonius CAD-4'
_diffrn_measurement_method \w/2\q
_diffrn_radiation_monochromator graphite
_diffrn_radiation_source 'fine-focus sealed tube'
_diffrn_radiation_type MoK\a
_diffrn_radiation_wavelength 0.71069
_diffrn_reflns_av_R_equivalents 0.025
_diffrn_reflns_av_sigmaI/netI 0.031
_diffrn_reflns_limit_h_max 11
_diffrn_reflns_limit_h_min 0
_diffrn_reflns_limit_k_max 24
_diffrn_reflns_limit_k_min 0
_diffrn_reflns_limit_l_max 9
_diffrn_reflns_limit_l_min -11
_diffrn_reflns_number 3049
_diffrn_reflns_theta_max 26.97
_diffrn_reflns_theta_min 2.10
_diffrn_standards_decay_% 0
_diffrn_standards_interval_time 60
_diffrn_standards_number 3
_exptl_absorpt_coefficient_mu 0.238
_exptl_absorpt_correction_type none
_exptl_crystal_colour colorless
_exptl_crystal_density_diffrn 1.351
_exptl_crystal_density_meas ?
_exptl_crystal_description block
_exptl_crystal_F_000 560
_exptl_crystal_size_max 0.35
_exptl_crystal_size_mid 0.30
_exptl_crystal_size_min 0.25
_refine_diff_density_max 0.285
_refine_diff_density_min -0.259
_refine_ls_extinction_coef 0.022(3)
_refine_ls_extinction_method 'SHELXL93 (Sheldrick, 1993)'
_refine_ls_goodness_of_fit_all 1.105
_refine_ls_goodness_of_fit_obs 1.136
_refine_ls_hydrogen_treatment refall
_refine_ls_matrix_type full
_refine_ls_number_parameters 221
_refine_ls_number_reflns 2872
_refine_ls_number_restraints 0
_refine_ls_restrained_S_all 1.105
_refine_ls_restrained_S_obs 1.136
_refine_ls_R_factor_all 0.057
_refine_ls_R_factor_obs .035
_refine_ls_shift/esd_max -0.001
_refine_ls_shift/esd_mean 0.000
_refine_ls_structure_factor_coef Fsqd
_refine_ls_weighting_details 'w = 1/[\s^2^(Fo^2^)+(0.055P)^2^+0.2715P] where P = (Fo^2^+2Fc^2^)/3'
_refine_ls_weighting_scheme calc
_refine_ls_wR_factor_all 0.112
_refine_ls_wR_factor_obs .095
_reflns_number_observed 1995
_reflns_number_total 2872
_reflns_observed_criterion I>2sigma(I)
_cod_data_source_file fg1365.cif
_cod_data_source_block fg1365
_cod_depositor_comments
;
The following automatic conversions were performed:

'_exptl_crystal_density_meas' value 'not measured' was changed to '?'
- the value is perceived as not measured.

Automatic conversion script
Id: cif_fix_values 3008 2015-01-20 13:52:24Z robertas 

The following automatic conversions were performed:

'_refine_ls_weighting_scheme' value 'calc w =
1/[\s^2^(Fo^2^)+(0.055P)^2^+0.2715P] where P = (Fo^2^+2Fc^2^)/3' was
changed to 'calc'. New tag '_refine_ls_weighting_details' was
created. The value of the new tag was set to 'w =
1/[\s^2^(Fo^2^)+(0.055P)^2^+0.2715P] where P = (Fo^2^+2Fc^2^)/3'.

Automatic conversion script
Id: cif_fix_values 3143 2015-03-26 13:38:13Z robertas 
;
_cod_original_cell_volume 1318.9(4)
_cod_original_sg_symbol_H-M 'P 21/n'
_cod_database_code 2007512

loop_
_symmetry_equiv_pos_as_xyz
'x, y, z'
'-x+1/2, y+1/2, -z+1/2'
'-x, -y, -z'
'x-1/2, -y-1/2, z-1/2'

loop_
_atom_site_aniso_label
_atom_site_aniso_U_11
_atom_site_aniso_U_22
_atom_site_aniso_U_33
_atom_site_aniso_U_12
_atom_site_aniso_U_13
_atom_site_aniso_U_23
N1 .0310(7) .0269(7) .0359(7) -.0045(6) .0066(6) .0033(6)
C2 .0297(8) .0299(8) .0356(8) .0016(6) .0136(7) .0004(6)
S .0348(3) .0386(3) .0465(3) -.0046(2) -.0012(2) .0030(2)
N3 .0351(7) .0276(7) .0340(7) .0010(6) .0112(6) .0050(6)
C4 .0336(8) .0314(8) .0321(8) .0000(7) .0162(7) .0001(6)
O .0437(7) .0312(6) .0457(7) -.0086(5) .0178(6) -.0002(5)
C5 .0279(7) .0285(8) .0314(8) -.0045(6) .0105(6) -.0009(6)
C51 .0358(8) .0292(8) .0346(8) .0028(6) .0169(7) .0038(6)
C52 .0381(10) .0604(13) .0434(10) .0060(9) .0193(8) .0067(9)
C53 .0629(14) .072(2) .0589(13) .0219(12) .0424(12) .0170(11)
C54 .082(2) .0573(13) .0466(11) .0158(12) .0395(12) .0053(10)
C55 .0635(13) .0532(12) .0373(10) -.0028(10) .0201(10) -.0060(9)
C56 .0410(10) .0392(10) .0372(9) -.0031(8) .0168(8) -.0011(7)
C61 .0289(8) .0364(9) .0323(8) -.0006(7) .0103(7) -.0066(7)
C62 .0517(12) .0414(11) .0647(13) .0105(9) .0280(10) .0070(10)
C63 .0608(14) .0499(13) .086(2) .0202(11) .0253(13) -.0015(13)
C64 .0467(12) .087(2) .079(2) .0208(13) .0241(12) -.0202(15)
C65 .0508(14) .122(3) .079(2) .0153(15) .0416(14) .008(2)
C66 .0448(11) .080(2) .0564(13) .0104(11) .0287(10) .0149(12)

loop_
_atom_site_label
_atom_site_fract_x
_atom_site_fract_y
_atom_site_fract_z
_atom_site_U_iso_or_equiv
_atom_site_thermal_displace_type
_atom_site_calc_flag
_atom_site_refinement_flags
_atom_site_occupancy
_atom_site_disorder_group
_atom_site_type_symbol
N1 -.1523(2) .91753(7) -.0722(2) .0351(3) Uani d . 1 . N
C2 -.0368(2) .88957(8) .0766(2) .0326(4) Uani d . 1 . C
S .14064(6) .92389(2) .23114(6) .0484(2) Uani d . 1 . S
N3 -.0929(2) .82306(7) .0820(2) .0344(3) Uani d . 1 . N
C4 -.2453(2) .80813(8) -.0607(2) .0321(4) Uani d . 1 . C
O -.3235(2) .75401(6) -.0908(2) .0416(3) Uani d . 1 . O
C5 -.2977(2) .87248(8) -.1774(2) .0308(3) Uani d . 1 . C
C51 -.3025(2) .85215(8) -.3499(2) .0332(4) Uani d . 1 . C
C52 -.1522(3) .84780(12) -.3611(3) .0474(5) Uani d . 1 . C
C53 -.1538(3) .82215(13) -.5104(3) .0590(6) Uani d . 1 . C
C54 -.3050(3) .80112(12) -.6495(3) .0584(6) Uani d . 1 . C
C55 -.4559(3) .80730(11) -.6416(3) .0529(5) Uani d . 1 . C
C56 -.4548(2) .83239(9) -.4916(2) .0399(4) Uani d . 1 . C
C61 -.4623(2) .90528(9) -.1982(2) .0343(4) Uani d . 1 . C
C62 -.5212(3) .96397(11) -.2989(3) .0525(5) Uani d . 1 . C
C63 -.6658(3) .99758(13) -.3156(4) .0697(7) Uani d . 1 . C
C64 -.7495(3) .9734(2) -.2291(4) .0735(8) Uani d . 1 . C
C65 -.6908(3) .9162(2) -.1278(4) .0797(9) Uani d . 1 . C
C66 -.5474(3) .88142(14) -.1124(3) .0585(6) Uani d . 1 . C
H1 -.147(2) .9580(11) -.104(2) .041(5) Uiso d . 1 . H
H3 -.033(3) .7956(11) .169(3) .045(5) Uiso d . 1 . H
H52 -.051(3) .8618(12) -.268(3) .059(7) Uiso d . 1 . H
H53 -.048(3) .8215(13) -.513(3) .068(7) Uiso d . 1 . H
H54 -.309(3) .7833(12) -.759(3) .063(7) Uiso d . 1 . H
H55 -.560(3) .7941(13) -.740(3) .072(7) Uiso d . 1 . H
H56 -.559(3) .8360(11) -.485(3) .045(5) Uiso d . 1 . H
H62 -.464(3) .9793(13) -.362(3) .069(7) Uiso d . 1 . H
H63 -.703(4) 1.040(2) -.379(4) .098(10) Uiso d . 1 . H
H64 -.852(4) .995(2) -.246(3) .089(9) Uiso d . 1 . H
H65 -.740(5) .900(2) -.068(5) .121(13) Uiso d . 1 . H
H66 -.508(3) .842(2) -.045(3) .078(8) Uiso d . 1 . H

loop_
_atom_type_symbol
_atom_type_description
_atom_type_scat_dispersion_real
_atom_type_scat_dispersion_imag
_atom_type_scat_source
C C 0.0033 0.0016 'International Tables Vol C Tables 4.2.6.8 and 6.1.1.4'
H H 0.0000 0.0000 'International Tables Vol C Tables 4.2.6.8 and 6.1.1.4'
N N 0.0061 0.0033 'International Tables Vol C Tables 4.2.6.8 and 6.1.1.4'
O O 0.0106 0.0060 'International Tables Vol C Tables 4.2.6.8 and 6.1.1.4'
S S 0.1246 0.1234 'International Tables Vol C Tables 4.2.6.8 and 6.1.1.4'

loop_
_geom_angle_atom_site_label_1
_geom_angle_atom_site_label_2
_geom_angle_atom_site_label_3
_geom_angle
_geom_angle_publ_flag
C2 N1 C5 114.11(14) yes
C2 N1 H1 124.3(13) ?
C5 N1 H1 121.6(13) ?
N1 C2 N3 106.79(14) yes
N1 C2 S 128.75(13) yes
N3 C2 S 124.46(12) yes
C2 N3 C4 112.51(14) yes
C4 N3 H3 126.5(13) ?
C2 N3 H3 121.0(13) ?
O C4 N3 126.7(2) yes
O C4 C5 126.66(15) yes
N3 C4 C5 106.65(13) yes
N1 C5 C51 111.72(13) yes
N1 C5 C61 109.64(13) yes
C51 C5 C61 114.46(13) yes
N1 C5 C4 99.93(12) yes
C4 C5 C51 107.29(13) yes
C4 C5 C61 112.87(14) yes
C56 C51 C52 119.1(2) ?
C56 C51 C5 120.24(15) ?
C52 C51 C5 120.4(2) ?
C53 C52 C51 120.6(2) ?
C53 C52 H52 120.0(14) ?
C51 C52 H52 119.5(14) ?
C54 C53 C52 120.1(2) ?
C54 C53 H53 123(2) ?
C52 C53 H53 117(2) ?
C53 C54 C55 119.7(2) ?
C53 C54 H54 121.2(13) ?
C55 C54 H54 119.1(13) ?
C54 C55 C56 120.4(2) ?
C54 C55 H55 119(2) ?
C56 C55 H55 120(2) ?
C51 C56 C55 120.1(2) ?
C51 C56 H56 119.2(12) ?
C55 C56 H56 120.8(12) ?
C66 C61 C62 118.9(2) ?
C66 C61 C5 122.8(2) ?
C62 C61 C5 118.2(2) ?
C61 C62 C63 120.5(2) ?
C61 C62 H62 119(2) ?
C63 C62 H62 121(2) ?
C64 C63 C62 120.1(2) ?
C64 C63 H63 119.0(10) ?
C62 C63 H63 121(2) ?
C65 C64 C63 119.7(2) ?
C65 C64 H64 121(2) ?
C63 C64 H64 120(2) ?
C64 C65 C66 120.6(3) ?
C64 C65 H65 122(2) ?
C66 C65 H65 117(2) ?
C61 C66 C65 120.1(2) ?
C61 C66 H66 119(2) ?
C65 C66 H66 121(2) ?

loop_
_geom_bond_atom_site_label_1
_geom_bond_atom_site_label_2
_geom_bond_site_symmetry_2
_geom_bond_distance
_geom_bond_publ_flag
N1 C2 . 1.326(2) yes
N1 C5 . 1.464(2) yes
N1 H1 . .84(2) ?
C2 N3 . 1.392(2) yes
C2 S . 1.648(2) yes
N3 C4 . 1.363(2) yes
N3 H3 . .87(2) ?
C4 O . 1.216(2) yes
C4 C5 . 1.535(2) yes
C5 C51 . 1.533(2) yes
C5 C61 . 1.525(2) yes
C51 C52 . 1.387(3) ?
C51 C56 . 1.382(2) ?
C52 C53 . 1.385(3) ?
C52 H52 . .92(2) ?
C53 C54 . 1.374(3) ?
C53 H53 . .95(2) ?
C54 C55 . 1.381(3) ?
C54 H54 . 1.00(2) ?
C55 C56 . 1.388(3) ?
C55 H55 . .95(2) ?
C56 H56 . .96(2) ?
C61 C62 . 1.379(3) ?
C61 C66 . 1.372(3) ?
C62 C63 . 1.386(3) ?
C62 H62 . .96(2) ?
C63 C64 . 1.369(4) ?
C63 H63 . .95(3) ?
C64 C65 . 1.357(4) ?
C64 H64 . .95(3) ?
C65 C66 . 1.391(3) ?
C65 H65 . .88(4) ?
C66 H66 . .92(3) ?

loop_
_geom_hbond_atom_site_label_D
_geom_hbond_atom_site_label_H
_geom_hbond_atom_site_label_A
_geom_hbond_site_symmetry_A
_geom_hbond_distance_DH
_geom_hbond_distance_HA
_geom_hbond_distance_DA
_geom_hbond_angle_DHA
_geom_hbond_publ_flag
N1 H1 S 3_575 0.84(2) 2.56(2) 3.394(2) 174(2) yes
N3 H3 O 4_676 0.87(2) 2.25(2) 3.094(2) 165(2) yes

loop_
_geom_torsion_atom_site_label_1
_geom_torsion_atom_site_label_2
_geom_torsion_atom_site_label_3
_geom_torsion_atom_site_label_4
_geom_torsion
_geom_torsion_publ_flag
C5 N1 C2 N3 1.3(2) ?
C5 N1 C2 S -178.48(13) ?
N1 C2 N3 C4 -1.1(2) ?
S C2 N3 C4 178.70(12) ?
C2 N3 C4 O 179.6(2) ?
C2 N3 C4 C5 0.5(2) ?
C2 N1 C5 C51 -114.2(2) ?
C2 N1 C5 C61 117.8(2) ?
C2 N1 C5 C4 -1.0(2) ?
O C4 C5 N1 -178.9(2) ?
N3 C4 C5 N1 0.3(2) ?
O C4 C5 C61 64.7(2) ?
O C4 C5 C51 -62.3(2) ?
N3 C4 C5 C51 116.87(14) ?
N3 C4 C5 C61 -116.12(14) ?
N1 C5 C51 C52 29.2(2) yes
N1 C5 C51 C56 -156.2(2) yes
C4 C5 C51 C52 -79.4(2) yes
C4 C5 C51 C56 95.2(2) yes
C61 C5 C51 C56 -30.9(2) ?
C61 C5 C51 C52 154.5(2) ?
C56 C51 C52 C53 -1.8(3) ?
C5 C51 C52 C53 172.8(2) ?
C51 C52 C53 C54 0.4(3) ?
C52 C53 C54 C55 1.6(4) ?
C53 C54 C55 C56 -2.2(3) ?
C52 C51 C56 C55 1.2(3) ?
C5 C51 C56 C55 -173.4(2) ?
C54 C55 C56 C51 0.8(3) ?
N1 C5 C61 C62 68.9(2) yes
N1 C5 C61 C66 -106.9(2) yes
C4 C5 C61 C62 179.3(2) yes
C4 C5 C61 C66 3.5(2) yes
C51 C5 C61 C62 -57.5(2) ?
C51 C5 C61 C66 126.6(2) ?
C66 C61 C62 C63 -1.1(3) ?
C5 C61 C62 C63 -177.1(2) ?
C61 C62 C63 C64 1.3(4) ?
C62 C63 C64 C65 -0.4(4) ?
C63 C64 C65 C66 -0.6(5) ?
C62 C61 C66 C65 0.1(3) ?
C5 C61 C66 C65 175.9(2) ?
C64 C65 C66 C61 0.8(4) ?

loop_
_cod_related_entry_id
_cod_related_entry_database
_cod_related_entry_code
1 ChemSpider 746522
